data_7225471
loop_
_publ_author_name
'de la Cerda-Pedro, J. E.'
'Arcos-Ramos, R.'
'Maldonado-Dom\'inguez, M.'
'Rojas-Lima, S.'
'Romero-\'Avila, M.'
'Carre\'on-Castro, M. P.'
'Santillan, R.'
'Farf\'an, N.'
'L\'opez-Ruiz, H.'

_publ_section_title
;
 Engineering organic semiconducting solids. Multicomponent access to
 crystalline 3-(4-aryl-1,2,3-triazolyl)coumarins
;
_journal_issue 29
_journal_name_full CrystEngComm
_journal_page_first 5562
_journal_paper_doi 10.1039/C6CE01041E
_journal_volume 18
_journal_year 2016
_chemical_formula_moiety 'C17 H11 N3 O2'
_chemical_formula_sum 'C17 H11 N3 O2'
_chemical_formula_weight 289.29
_chemical_melting_point 477
_chemical_name_common 5a
_chemical_name_systematic 3-(4-phenyl-1H-1,2,3-triazol-1-yl)-2H-chromen-2-one
_space_group_crystal_system monoclinic
_space_group_IT_number 14
_space_group_name_Hall '-P 2yn'
_space_group_name_H-M_alt 'P 1 21/n 1'
_symmetry_space_group_name_Hall '-P 2yn'
_symmetry_space_group_name_H-M 'P 1 21/n 1'
_atom_sites_solution_hydrogens geom
_atom_sites_solution_primary direct
_atom_sites_solution_secondary difmap
_audit_creation_date 2015-10-09
_audit_creation_method
;
Olex2 1.2
(compiled 2014.09.19 svn.r3010 for OlexSys, GUI svn.r4874)
;
_audit_update_record
;
2016-02-24 deposited with the CCDC.
2016-06-03 downloaded from the CCDC.
;
_cell_angle_alpha 90.00
_cell_angle_beta 113.248(5)
_cell_angle_gamma 90.00
_cell_formula_units_Z 4
_cell_length_a 12.9013(6)
_cell_length_b 7.3232(3)
_cell_length_c 15.7261(7)
_cell_measurement_reflns_used 5011
_cell_measurement_temperature 293(2)
_cell_measurement_theta_max 76.3250
_cell_measurement_theta_min 3.0190
_cell_volume 1365.14(12)
_computing_cell_refinement
;
CrysAlisPro, Agilent Technologies,
Version 1.171.36.24 (release 03-12-2012 CrysAlis171 .NET)
(compiled Dec  3 2012,18:21:49)
;
_computing_data_collection
;
CrysAlisPro, Agilent Technologies,
Version 1.171.36.24 (release 03-12-2012 CrysAlis171 .NET)
(compiled Dec  3 2012,18:21:49)
;
_computing_data_reduction
;
CrysAlisPro, Agilent Technologies,
Version 1.171.36.24 (release 03-12-2012 CrysAlis171 .NET)
(compiled Dec  3 2012,18:21:49)
;
_computing_molecular_graphics 'Olex2 (Dolomanov et al., 2009)'
_computing_publication_material 'Olex2 (Dolomanov et al., 2009)'
_computing_structure_refinement 'XL (Sheldrick, 2008)'
_computing_structure_solution 'XS (Sheldrick, 2008)'
_diffrn_ambient_temperature 293(2)
_diffrn_detector_area_resol_mean 10.3659
_diffrn_measured_fraction_theta_full 0.999
_diffrn_measured_fraction_theta_max 0.999
_diffrn_measurement_details
;
  1 omega -124.00  -99.00   1.0000    3.2200
omega____ theta____ kappa____ phi______ frames
    -      -41.4254  -99.0000  120.0000 25

  2 omega -118.00    3.00   1.0000    3.2200
omega____ theta____ kappa____ phi______ frames
    -      -41.4254  -19.0000    0.0000 121

  3 omega  -46.00   25.00   1.0000    3.2200
omega____ theta____ kappa____ phi______ frames
    -      -41.4254   37.0000 -180.0000 71

  4 omega   64.00  107.00   1.0000    3.2200
omega____ theta____ kappa____ phi______ frames
    -       41.4254  178.0000  -30.0000 43

  5 omega   58.00   84.00   1.0000   12.8600
omega____ theta____ kappa____ phi______ frames
    -      115.0000  178.0000 -150.0000 26

  6 omega  107.00  137.00   1.0000   12.8600
omega____ theta____ kappa____ phi______ frames
    -      115.0000  178.0000 -150.0000 30

  7 omega   40.00   84.00   1.0000   12.8600
omega____ theta____ kappa____ phi______ frames
    -      115.0000  -45.0000   30.0000 44

  8 omega   38.00  109.00   1.0000   12.8600
omega____ theta____ kappa____ phi______ frames
    -      115.0000  -94.0000  -30.0000 71

  9 omega   38.00   90.00   1.0000   12.8600
omega____ theta____ kappa____ phi______ frames
    -      115.0000  -30.0000 -150.0000 52

 10 omega  129.00  178.00   1.0000   12.8600
omega____ theta____ kappa____ phi______ frames
    -      115.0000  100.0000   12.0000 49

 11 omega  102.00  135.00   1.0000   12.8600
omega____ theta____ kappa____ phi______ frames
    -      115.0000  111.0000  -30.0000 33

 12 omega   46.00   92.00   1.0000   12.8600
omega____ theta____ kappa____ phi______ frames
    -      115.0000  -45.0000  -30.0000 46

 13 omega   42.00   80.00   1.0000   12.8600
omega____ theta____ kappa____ phi______ frames
    -      115.0000  -30.0000   60.0000 38

 14 omega   81.00  107.00   1.0000   12.8600
omega____ theta____ kappa____ phi______ frames
    -      115.0000   77.0000 -180.0000 26

 15 omega  125.00  152.00   1.0000   12.8600
omega____ theta____ kappa____ phi______ frames
    -      115.0000   77.0000 -180.0000 27

 16 omega   42.00   88.00   1.0000   12.8600
omega____ theta____ kappa____ phi______ frames
    -      115.0000  -45.0000  150.0000 46

 17 omega   49.00   86.00   1.0000   12.8600
omega____ theta____ kappa____ phi______ frames
    -      115.0000  -30.0000   90.0000 37

 18 omega  153.00  178.00   1.0000   12.8600
omega____ theta____ kappa____ phi______ frames
    -      115.0000  111.0000  -30.0000 25

 19 omega   54.00   80.00   1.0000   12.8600
omega____ theta____ kappa____ phi______ frames
    -      115.0000  -30.0000  150.0000 26

 20 omega -123.00    5.00   1.0000    3.2200
omega____ theta____ kappa____ phi______ frames
    -      -41.4254  -19.0000  150.0000 128

 21 omega -120.00   -8.00   1.0000    3.2200
omega____ theta____ kappa____ phi______ frames
    -      -41.4254  -77.0000  150.0000 112

 22 omega -115.00  -12.00   1.0000    3.2200
omega____ theta____ kappa____ phi______ frames
    -      -41.4254  -57.0000  -60.0000 103

 23 omega   57.00  131.00   1.0000    3.2200
omega____ theta____ kappa____ phi______ frames
    -       41.4254  178.0000 -150.0000 74

 24 omega   57.00  131.00   1.0000    3.2200
omega____ theta____ kappa____ phi______ frames
    -       41.4254  178.0000   90.0000 74

 25 omega   54.00  178.00   1.0000   12.8600
omega____ theta____ kappa____ phi______ frames
    -      115.0000   15.0000  -30.0000 124

 26 omega   81.00  162.00   1.0000   12.8600
omega____ theta____ kappa____ phi______ frames
    -      115.0000   77.0000  -30.0000 81

 27 omega   84.00  178.00   1.0000   12.8600
omega____ theta____ kappa____ phi______ frames
    -      115.0000   30.0000  150.0000 94

 28 omega   85.00  178.00   1.0000   12.8600
omega____ theta____ kappa____ phi______ frames
    -      115.0000   61.0000   90.0000 93

 29 omega   37.00  116.00   1.0000   12.8600
omega____ theta____ kappa____ phi______ frames
    -      115.0000 -111.0000 -180.0000 79

 30 omega   85.00  178.00   1.0000   12.8600
omega____ theta____ kappa____ phi______ frames
    -      115.0000   61.0000 -150.0000 93

 31 omega   84.00  178.00   1.0000   12.8600
omega____ theta____ kappa____ phi______ frames
    -      115.0000   30.0000   60.0000 94
;
_diffrn_measurement_device_type 'Xcalibur, Atlas, Gemini'
_diffrn_measurement_method '\w scans'
_diffrn_orient_matrix_UB_11 -0.0046270000
_diffrn_orient_matrix_UB_12 -0.1323761000
_diffrn_orient_matrix_UB_13 -0.0775758000
_diffrn_orient_matrix_UB_21 0.1119954000
_diffrn_orient_matrix_UB_22 -0.0868258000
_diffrn_orient_matrix_UB_23 0.0651243000
_diffrn_orient_matrix_UB_31 -0.0657152000
_diffrn_orient_matrix_UB_32 -0.1385722000
_diffrn_orient_matrix_UB_33 0.0332935000
_diffrn_radiation_monochromator graphite
_diffrn_radiation_type CuK\a
_diffrn_radiation_wavelength 1.54184
_diffrn_reflns_av_R_equivalents 0.0306
_diffrn_reflns_av_unetI/netI 0.0194
_diffrn_reflns_limit_h_max 14
_diffrn_reflns_limit_h_min -16
_diffrn_reflns_limit_k_max 8
_diffrn_reflns_limit_k_min -9
_diffrn_reflns_limit_l_max 19
_diffrn_reflns_limit_l_min -19
_diffrn_reflns_number 14623
_diffrn_reflns_theta_full 74.50
_diffrn_reflns_theta_max 74.50
_diffrn_reflns_theta_min 3.78
_diffrn_source 'Enhance (Cu) X-ray Source'
_exptl_absorpt_coefficient_mu 0.780
_exptl_absorpt_correction_T_max 0.900
_exptl_absorpt_correction_T_min 0.812
_exptl_absorpt_correction_type analytical
_exptl_absorpt_process_details
;
CrysAlisPro, Agilent Technologies,
Version 1.171.36.24 (release 03-12-2012 CrysAlis171 .NET)
(compiled Dec  3 2012,18:21:49)
Analytical numeric absorption correction using a multifaceted crystal
            model based on expressions derived by R.C. Clark & J.S. Reid.
(Clark, R. C. & Reid, J. S. (1995). Acta Cryst. A51, 887-897)
;
_exptl_crystal_colour brown
_exptl_crystal_colour_lustre clear
_exptl_crystal_colour_modifier brownish
_exptl_crystal_colour_primary colourless
_exptl_crystal_density_diffrn 1.408
_exptl_crystal_density_method 'not measured'
_exptl_crystal_description prism
_exptl_crystal_F_000 600
_exptl_crystal_recrystallization_method 'Re-crystallisation from solvent: Ethyl Acetate'
_exptl_crystal_size_max 0.3754
_exptl_crystal_size_mid 0.3031
_exptl_crystal_size_min 0.16
_refine_diff_density_max 0.219
_refine_diff_density_min -0.202
_refine_diff_density_rms 0.057
_refine_ls_extinction_method none
_refine_ls_goodness_of_fit_ref 1.069
_refine_ls_hydrogen_treatment constr
_refine_ls_matrix_type full
_refine_ls_number_parameters 199
_refine_ls_number_reflns 2786
_refine_ls_number_restraints 0
_refine_ls_restrained_S_all 1.069
_refine_ls_R_factor_all 0.0540
_refine_ls_R_factor_gt 0.0456
_refine_ls_shift/su_max 0.000
_refine_ls_shift/su_mean 0.000
_refine_ls_structure_factor_coef Fsqd
_refine_ls_weighting_details 'calc w=1/[\s^2^(Fo^2^)+(0.0681P)^2^+0.2207P] where P=(Fo^2^+2Fc^2^)/3'
_refine_ls_weighting_scheme calc
_refine_ls_wR_factor_gt 0.1215
_refine_ls_wR_factor_ref 0.1310
_reflns_number_gt 2325
_reflns_number_total 2786
_reflns_threshold_expression >2sigma(I)
_cod_data_source_file c6ce01041e2.cif
_cod_data_source_block 5a
_cod_depositor_comments 'Adding full bibliography for 7225471--7225478.cif.'
_cod_database_code 7225471
_reflns_odcompleteness_completeness 99.93
_reflns_odcompleteness_iscentric 1
_reflns_odcompleteness_theta 74.33
_olex2_refinement_description
;
1. Fixed Uiso
 At 1.2 times of:
  All C(H) groups
2.a Aromatic/amide H refined with riding coordinates:
 C4(H4), C5(H5), C6(H6), C7(H7), C8(H8), C9(H9), C12(H12), C13(H13), C14(H14),
 C15(H15), C16(H16)
;
_olex2_submission_special_instructions 'No special instructions were received'

loop_
_space_group_symop_id
_space_group_symop_operation_xyz
1 'x, y, z'
2 '-x+1/2, y+1/2, -z+1/2'
3 '-x, -y, -z'
4 'x-1/2, -y-1/2, z-1/2'

loop_
_atom_site_label
_atom_site_type_symbol
_atom_site_fract_x
_atom_site_fract_y
_atom_site_fract_z
_atom_site_U_iso_or_equiv
_atom_site_adp_type
_atom_site_occupancy
_atom_site_calc_flag
_atom_site_refinement_flags_posn
C2 C 0.53723(13) 0.8258(2) 0.15150(11) 0.0518(4) Uani 1 d .
C3 C 0.44147(12) 0.8481(2) 0.17853(9) 0.0436(3) Uani 1 d .
C4 C 0.41585(12) 0.7222(2) 0.22881(10) 0.0471(3) Uani 1 d .
H4 H 0.3546 0.7405 0.2449 0.056 Uiso 1 calc R
C5 C 0.46087(14) 0.4212(2) 0.31041(12) 0.0576(4) Uani 1 d .
H5 H 0.4000 0.4315 0.3277 0.069 Uiso 1 calc R
C6 C 0.52974(16) 0.2703(3) 0.33637(13) 0.0645(4) Uani 1 d .
H6 H 0.5154 0.1792 0.3715 0.077 Uiso 1 calc R
C7 C 0.61995(15) 0.2527(3) 0.31073(12) 0.0637(5) Uani 1 d .
H7 H 0.6659 0.1501 0.3289 0.076 Uiso 1 calc R
C8 C 0.64252(14) 0.3853(3) 0.25867(12) 0.0592(4) Uani 1 d .
H8 H 0.7033 0.3736 0.2413 0.071 Uiso 1 calc R
C9 C 0.38070(13) 1.1463(2) 0.09206(10) 0.0490(3) Uani 1 d .
H9 H 0.4297 1.1569 0.0620 0.059 Uiso 1 calc R
C10 C 0.29775(13) 1.2649(2) 0.08857(10) 0.0480(3) Uani 1 d .
C11 C 0.26584(13) 1.4428(2) 0.04211(10) 0.0498(4) Uani 1 d .
C12 C 0.17441(16) 1.5383(2) 0.04400(13) 0.0635(4) Uani 1 d .
H12 H 0.1310 1.4878 0.0732 0.076 Uiso 1 calc R
C13 C 0.14680(18) 1.7089(3) 0.00274(14) 0.0743(5) Uani 1 d .
H13 H 0.0848 1.7715 0.0042 0.089 Uiso 1 calc R
C14 C 0.21019(19) 1.7854(3) -0.03997(12) 0.0720(5) Uani 1 d .
H14 H 0.1916 1.9002 -0.0671 0.086 Uiso 1 calc R
C15 C 0.30170(19) 1.6923(3) -0.04274(12) 0.0689(5) Uani 1 d .
H15 H 0.3449 1.7443 -0.0717 0.083 Uiso 1 calc R
C16 C 0.32937(16) 1.5210(2) -0.00228(11) 0.0588(4) Uani 1 d .
H16 H 0.3907 1.4581 -0.0048 0.071 Uiso 1 calc R
C17 C 0.48233(12) 0.5590(2) 0.25807(10) 0.0470(3) Uani 1 d .
C18 C 0.57295(12) 0.5366(2) 0.23261(10) 0.0485(3) Uani 1 d .
N1 N 0.37659(10) 1.01007(17) 0.14841(8) 0.0459(3) Uani 1 d .
N2 N 0.29346(13) 1.0425(2) 0.17878(11) 0.0616(4) Uani 1 d .
N3 N 0.24632(13) 1.1962(2) 0.14218(11) 0.0626(4) Uani 1 d .
O1 O 0.59823(9) 0.66801(17) 0.18094(8) 0.0569(3) Uani 1 d .
O2 O 0.56772(11) 0.9291(2) 0.10702(11) 0.0761(4) Uani 1 d .

loop_
_atom_site_aniso_label
_atom_site_aniso_U_11
_atom_site_aniso_U_22
_atom_site_aniso_U_33
_atom_site_aniso_U_23
_atom_site_aniso_U_13
_atom_site_aniso_U_12
C2 0.0450(7) 0.0603(9) 0.0566(8) 0.0026(7) 0.0269(6) -0.0003(6)
C3 0.0413(7) 0.0474(8) 0.0460(7) -0.0048(6) 0.0214(6) -0.0034(6)
C4 0.0422(7) 0.0518(8) 0.0535(8) -0.0023(6) 0.0257(6) -0.0005(6)
C5 0.0531(8) 0.0615(10) 0.0645(9) 0.0071(7) 0.0300(7) 0.0051(7)
C6 0.0672(10) 0.0614(10) 0.0656(10) 0.0126(8) 0.0269(8) 0.0079(8)
C7 0.0596(9) 0.0640(10) 0.0615(9) 0.0026(8) 0.0175(8) 0.0184(8)
C8 0.0474(8) 0.0716(11) 0.0596(9) -0.0017(8) 0.0221(7) 0.0126(7)
C9 0.0511(8) 0.0509(8) 0.0529(8) -0.0009(6) 0.0292(6) -0.0051(6)
C10 0.0509(8) 0.0448(8) 0.0533(8) -0.0053(6) 0.0260(6) -0.0063(6)
C11 0.0551(8) 0.0456(8) 0.0482(7) -0.0051(6) 0.0199(6) -0.0068(6)
C12 0.0666(10) 0.0555(10) 0.0735(11) 0.0046(8) 0.0330(9) 0.0042(8)
C13 0.0789(13) 0.0595(11) 0.0772(12) 0.0060(9) 0.0231(10) 0.0115(9)
C14 0.0919(14) 0.0545(10) 0.0535(9) 0.0048(7) 0.0115(9) -0.0029(9)
C15 0.0892(13) 0.0650(11) 0.0523(9) 0.0014(8) 0.0278(9) -0.0190(10)
C16 0.0671(10) 0.0588(10) 0.0540(8) -0.0039(7) 0.0276(8) -0.0097(8)
C17 0.0426(7) 0.0509(8) 0.0484(7) -0.0029(6) 0.0189(6) 0.0002(6)
C18 0.0428(7) 0.0563(9) 0.0460(7) -0.0032(6) 0.0170(6) 0.0002(6)
N1 0.0448(6) 0.0461(6) 0.0549(7) -0.0026(5) 0.0283(5) -0.0037(5)
N2 0.0665(8) 0.0522(8) 0.0886(10) 0.0113(7) 0.0546(8) 0.0079(6)
N3 0.0670(9) 0.0524(8) 0.0876(10) 0.0107(7) 0.0511(8) 0.0083(6)
O1 0.0467(6) 0.0674(7) 0.0663(7) 0.0065(5) 0.0327(5) 0.0075(5)
O2 0.0662(8) 0.0862(10) 0.0990(10) 0.0279(8) 0.0573(8) 0.0113(7)

loop_
_atom_type_symbol
_atom_type_description
_atom_type_scat_dispersion_real
_atom_type_scat_dispersion_imag
_atom_type_scat_source
C C 0.0181 0.0091 'International Tables Vol C Tables 4.2.6.8 and 6.1.1.4'
H H 0.0000 0.0000 'International Tables Vol C Tables 4.2.6.8 and 6.1.1.4'
N N 0.0311 0.0180 'International Tables Vol C Tables 4.2.6.8 and 6.1.1.4'
O O 0.0492 0.0322 'International Tables Vol C Tables 4.2.6.8 and 6.1.1.4'

loop_
_exptl_crystal_face_index_h
_exptl_crystal_face_index_k
_exptl_crystal_face_index_l
_exptl_crystal_face_perp_dist
_exptl_oxdiff_crystal_face_indexfrac_h
_exptl_oxdiff_crystal_face_indexfrac_k
_exptl_oxdiff_crystal_face_indexfrac_l
_exptl_oxdiff_crystal_face_x
_exptl_oxdiff_crystal_face_y
_exptl_oxdiff_crystal_face_z
7 -1 -8 0.1498 7.0017 -0.9984 -7.9993 0.7203 0.3499 -0.5881
0 -5 1 0.1583 -0.0029 -5.0017 0.9986 0.5847 0.4990 0.7265
-8 -1 7 0.1207 -8.0027 -1.0018 6.9992 -0.3733 -0.3535 0.8977
-2 5 1 0.1604 -1.9977 5.0013 1.0012 -0.7305 -0.5928 -0.5284
8 -1 -7 0.1381 8.0016 -0.9988 -6.9996 0.6382 0.5270 -0.6205
-8 -1 6 0.1158 -8.0025 -1.0015 5.9994 -0.2958 -0.4186 0.8644
6 -2 4 0.0964 5.9988 -2.0024 3.9979 -0.0728 1.1061 0.0164
-4 1 -6 0.0964 -3.9987 1.0026 -5.9979 0.3511 -0.9255 -0.0758
5 0 5 0.0775 4.9995 -0.0021 4.9983 -0.4106 0.8856 -0.1618
3 0 7 0.1041 2.9990 -0.0025 6.9981 -0.5564 0.7918 0.0363
-2 -2 9 0.1364 -2.0030 -2.0033 8.9978 -0.4236 0.5356 0.7088
-6 -2 -2 0.1038 -6.0013 -1.9994 -1.9993 0.4475 -0.6287 0.6049
6 3 -6 0.1273 6.0033 3.0022 -5.9987 0.0402 0.0210 -1.0103
-4 0 10 0.1476 -4.0023 -0.0028 9.9982 -0.7567 0.2031 0.5963
-6 0 9 0.1393 -6.0023 -0.0023 8.9987 -0.6700 -0.0860 0.6944
2 4 1 0.1555 2.0021 4.0006 1.0005 -0.6165 -0.0580 -0.6526
-3 4 -1 0.1501 -2.9980 4.0017 -0.9985 -0.4384 -0.7482 -0.3908
-8 -1 4 0.1105 -8.0021 -1.0008 3.9998 -0.1408 -0.5488 0.7977
4 -4 3 0.1318 3.9977 -4.0025 2.9979 0.2788 0.9905 0.3917
8 -1 -2 0.1191 8.0006 -1.0004 -2.0007 0.2506 0.8526 -0.4537
-3 4 -3 0.1398 -2.9976 4.0024 -2.9980 -0.2834 -0.8785 -0.4574
-5 2 -4 0.1080 -4.9987 2.0023 -3.9980 0.0682 -0.9941 -0.0821
-8 -1 2 0.0983 -8.0017 -1.0002 2.0003 0.0143 -0.6790 0.7310
3 -3 6 0.1261 2.9976 -3.0031 5.9976 -0.0816 0.9870 0.4188
-5 0 -5 0.0824 -4.9995 0.0021 -4.9983 0.4106 -0.8856 0.1618
-6 -1 -3 0.0862 -6.0006 -0.9988 -2.9988 0.3926 -0.7806 0.4329
-1 -1 -8 0.1311 -0.9991 -0.9976 -7.9983 0.7572 -0.5462 -0.0624
4 3 4 0.1359 4.0012 2.9992 3.9993 -0.7258 0.4482 -0.5454
-3 -4 -2 0.1364 -3.0020 -4.0002 -2.0001 0.6986 -0.1191 0.6850

loop_
_geom_angle_atom_site_label_1
_geom_angle_atom_site_label_2
_geom_angle_atom_site_label_3
_geom_angle
O1 C2 C3 115.67(13)
O2 C2 C3 127.42(16)
O2 C2 O1 116.90(14)
C4 C3 C2 121.83(14)
C4 C3 N1 121.44(12)
N1 C3 C2 116.72(13)
C3 C4 C17 120.46(13)
C6 C5 C17 120.02(16)
C5 C6 C7 120.57(17)
C8 C7 C6 120.68(16)
C7 C8 C18 118.55(15)
N1 C9 C10 105.32(13)
C9 C10 C11 130.26(14)
N3 C10 C9 107.85(14)
N3 C10 C11 121.81(14)
C12 C11 C10 120.77(14)
C12 C11 C16 118.63(16)
C16 C11 C10 120.57(15)
C11 C12 C13 120.62(18)
C14 C13 C12 120.4(2)
C13 C14 C15 119.90(18)
C14 C15 C16 120.07(18)
C15 C16 C11 120.38(18)
C5 C17 C4 123.88(14)
C18 C17 C4 118.07(14)
C18 C17 C5 118.05(15)
C8 C18 C17 122.13(15)
O1 C18 C8 117.20(14)
O1 C18 C17 120.67(14)
C9 N1 C3 131.72(12)
C9 N1 N2 110.08(12)
N2 N1 C3 118.20(12)
N3 N2 N1 107.00(12)
N2 N3 C10 109.75(13)
C2 O1 C18 123.30(11)

loop_
_geom_bond_atom_site_label_1
_geom_bond_atom_site_label_2
_geom_bond_distance
C2 C3 1.4657(19)
C2 O1 1.371(2)
C2 O2 1.197(2)
C3 C4 1.338(2)
C3 N1 1.4207(19)
C4 C17 1.437(2)
C5 C6 1.375(2)
C5 C17 1.397(2)
C6 C7 1.380(3)
C7 C8 1.373(3)
C8 C18 1.382(2)
C9 C10 1.363(2)
C9 N1 1.3491(19)
C10 C11 1.471(2)
C10 N3 1.359(2)
C11 C12 1.382(2)
C11 C16 1.392(2)
C12 C13 1.388(3)
C13 C14 1.367(3)
C14 C15 1.379(3)
C15 C16 1.388(3)
C17 C18 1.387(2)
C18 O1 1.3789(19)
N1 N2 1.3562(17)
N2 N3 1.300(2)

loop_
_geom_torsion_atom_site_label_1
_geom_torsion_atom_site_label_2
_geom_torsion_atom_site_label_3
_geom_torsion_atom_site_label_4
_geom_torsion
C2 C3 C4 C17 -0.1(2)
C2 C3 N1 C9 5.8(2)
C2 C3 N1 N2 -174.45(13)
C3 C2 O1 C18 0.1(2)
C3 C4 C17 C5 -179.83(15)
C3 C4 C17 C18 0.0(2)
C3 N1 N2 N3 -179.77(14)
C4 C3 N1 C9 -173.92(15)
C4 C3 N1 N2 5.8(2)
C4 C17 C18 C8 179.08(14)
C4 C17 C18 O1 0.2(2)
C5 C6 C7 C8 -0.1(3)
C5 C17 C18 C8 -1.1(2)
C5 C17 C18 O1 179.99(14)
C6 C5 C17 C4 -179.23(15)
C6 C5 C17 C18 1.0(2)
C6 C7 C8 C18 0.0(3)
C7 C8 C18 C17 0.6(2)
C7 C8 C18 O1 179.55(15)
C8 C18 O1 C2 -179.15(14)
C9 C10 C11 C12 177.02(17)
C9 C10 C11 C16 -5.0(2)
C9 C10 N3 N2 0.4(2)
C9 N1 N2 N3 -0.01(19)
C10 C9 N1 C3 179.94(14)
C10 C9 N1 N2 0.22(17)
C10 C11 C12 C13 177.82(16)
C10 C11 C16 C15 -177.32(15)
C11 C10 N3 N2 -176.84(14)
C11 C12 C13 C14 -0.4(3)
C12 C11 C16 C15 0.7(2)
C12 C13 C14 C15 0.5(3)
C13 C14 C15 C16 0.1(3)
C14 C15 C16 C11 -0.6(3)
C16 C11 C12 C13 -0.2(3)
C17 C5 C6 C7 -0.4(3)
C17 C18 O1 C2 -0.2(2)
N1 C3 C4 C17 179.66(13)
N1 C9 C10 C11 176.53(14)
N1 C9 C10 N3 -0.34(18)
N1 N2 N3 C10 -0.2(2)
N3 C10 C11 C12 -6.5(2)
N3 C10 C11 C16 171.52(15)
O1 C2 C3 C4 0.1(2)
O1 C2 C3 N1 -179.68(12)
O2 C2 C3 C4 -179.88(17)
O2 C2 C3 N1 0.4(2)
O2 C2 O1 C18 -179.97(15)
